data_1509536
loop_
_publ_author_name
'Rogl, P.'
'Flandorfer, H.'
'Ferro, R.'
'Hiebl, K.'
'Saccone, A.'
'Godart, C.'

_publ_section_title
;
 The crystal structure and magnetic properties of Yb M Sb, M = Cu, Ag, Au
;
_journal_name_full 'Journal of Alloys Compd.'
_journal_page_first 170
_journal_page_last 174
_journal_paper_doi 10.1016/S0925-8388(96)03007-1
_journal_volume 256
_journal_year 1997
_chemical_formula_sum 'Ag Sb Yb'
_chemical_name_systematic 'Yb Ag Sb'
_space_group_IT_number 62
_symmetry_space_group_name_Hall '-P 2ac 2n'
_symmetry_space_group_name_H-M 'P n m a'
_cell_angle_alpha 90
_cell_angle_beta 90
_cell_angle_gamma 90
_cell_formula_units_Z 4
_cell_length_a 7.6693
_cell_length_b 4.591
_cell_length_c 8.3755
_cell_volume 294.899
_citation_journal_id_ASTM JALCEU
_cod_data_source_file silver1-2_530.cif
_cod_data_source_block Ag1Sb1Yb1
_cod_original_cell_volume 294.8993
_cod_original_formula_sum 'Ag1 Sb1 Yb1'
_cod_database_code 1509536

loop_
_symmetry_equiv_pos_as_xyz
x,y,z
-x+1/2,-y,z+1/2
x+1/2,-y+1/2,-z+1/2
-x,y+1/2,-z
-x,-y,-z
x-1/2,y,-z-1/2
-x-1/2,y-1/2,z-1/2
x,-y-1/2,z

loop_
_atom_site_label
_atom_site_type_symbol
_atom_site_fract_x
_atom_site_fract_y
_atom_site_fract_z
_atom_site_occupancy
_atom_site_U_iso_or_equiv
Yb1 Yb+2 0.0177 0.25 0.6959 1 0.0
Sb1 Sb-3 0.2595 0.25 0.3905 1 0.0
Ag1 Ag+1 0.1454 0.25 0.0647 1 0.0
